data_1547020
loop_
_publ_author_name
'Fan, Shiming'
'Liu, Shouxin'
'Zhu, Sufang'
'Feng, Juan'
'Zhang, Zhiwei'
'Huang, Jing'

_publ_section_title
;
 Temperature-Dependent Enantio- and Diastereodivergent Synthesis of Amino
 Acids with One or Multiple Chiral Centers.
;
_journal_issue 17
_journal_name_full 'Organic letters'
_journal_page_first 4660
_journal_page_last 4663
_journal_paper_doi 10.1021/acs.orglett.7b02296
_journal_volume 19
_journal_year 2017
_chemical_absolute_configuration ad
_chemical_formula_moiety 'C24 H29 Cl2 N O4'
_chemical_formula_sum 'C24 H29 Cl2 N O4'
_chemical_formula_weight 466.38
_chemical_name_systematic
;
 ? 
;
_space_group_crystal_system triclinic
_space_group_IT_number 1
_space_group_name_Hall 'P 1'
_space_group_name_H-M_alt 'P 1'
_symmetry_space_group_name_Hall 'P 1'
_symmetry_space_group_name_H-M 'P 1'
_atom_sites_solution_hydrogens geom
_atom_sites_solution_primary direct
_atom_sites_solution_secondary difmap
_audit_creation_date 2014-12-29
_audit_creation_method
;
Olex2 1.2
(compiled 2014.12.26 svn.r3119 for OlexSys, GUI svn.r4973)
;
_cell_angle_alpha 87.64(2)
_cell_angle_beta 86.23(2)
_cell_angle_gamma 89.091(19)
_cell_formula_units_Z 2
_cell_length_a 7.3804(17)
_cell_length_b 9.680(2)
_cell_length_c 16.898(4)
_cell_measurement_reflns_used 576
_cell_measurement_temperature 290.92(10)
_cell_measurement_theta_max 21.8070
_cell_measurement_theta_min 4.1530
_cell_volume 1203.5(5)
_computing_cell_refinement
;
CrysAlisPro, Agilent Technologies,
Version 1.171.36.28 (release 01-02-2013 CrysAlis171 .NET)
(compiled Feb  1 2013,16:14:44)
;
_computing_data_collection
;
CrysAlisPro, Agilent Technologies,
Version 1.171.36.28 (release 01-02-2013 CrysAlis171 .NET)
(compiled Feb  1 2013,16:14:44)
;
_computing_data_reduction
;
CrysAlisPro, Agilent Technologies,
Version 1.171.36.28 (release 01-02-2013 CrysAlis171 .NET)
(compiled Feb  1 2013,16:14:44)
;
_computing_molecular_graphics 'Olex2 (Dolomanov et al., 2009)'
_computing_publication_material 'Olex2 (Dolomanov et al., 2009)'
_computing_structure_refinement 'ShelXL (Sheldrick, 2008)'
_computing_structure_solution 'ShelXS (Sheldrick, 2008)'
_diffrn_ambient_temperature 290.92(10)
_diffrn_detector_area_resol_mean 16.0733
_diffrn_measured_fraction_theta_full 0.997
_diffrn_measured_fraction_theta_max 0.997
_diffrn_measurement_details
;
#__ type_ start__ end____ width___ exp.time_
  1 omega  -17.00   25.00   1.2000    4.0000
omega____ theta____ kappa____ phi______ frames
    -      -16.2008  -99.0000  -30.0000 35

#__ type_ start__ end____ width___ exp.time_
  2 omega  -61.00    5.00   1.2000    4.0000
omega____ theta____ kappa____ phi______ frames
    -      -16.2008  -57.0000 -120.0000 55

#__ type_ start__ end____ width___ exp.time_
  3 omega  -46.00   -6.40   1.2000    4.0000
omega____ theta____ kappa____ phi______ frames
    -       20.1071  -38.0000   30.0000 33

#__ type_ start__ end____ width___ exp.time_
  4 omega   36.00   78.00   1.2000    4.0000
omega____ theta____ kappa____ phi______ frames
    -       20.1071  178.0000   60.0000 35

#__ type_ start__ end____ width___ exp.time_
  5 omega   32.00   58.40   1.2000    4.0000
omega____ theta____ kappa____ phi______ frames
    -       20.1071  -99.0000 -150.0000 22

#__ type_ start__ end____ width___ exp.time_
  6 omega  -36.00   39.60   1.2000    4.0000
omega____ theta____ kappa____ phi______ frames
    -       20.1071  -57.0000   60.0000 63

#__ type_ start__ end____ width___ exp.time_
  7 omega    2.00   92.00   1.2000    4.0000
omega____ theta____ kappa____ phi______ frames
    -       20.1071   38.0000 -150.0000 75
;
_diffrn_measurement_device_type 'SuperNova, Dual, Cu at zero, Eos'
_diffrn_measurement_method '\w scans'
_diffrn_orient_matrix_UB_11 -0.0177437000
_diffrn_orient_matrix_UB_12 -0.0156854000
_diffrn_orient_matrix_UB_13 0.0411399000
_diffrn_orient_matrix_UB_21 -0.0515140000
_diffrn_orient_matrix_UB_22 -0.0575817000
_diffrn_orient_matrix_UB_23 -0.0090293000
_diffrn_orient_matrix_UB_31 0.0794316000
_diffrn_orient_matrix_UB_32 -0.0426618000
_diffrn_orient_matrix_UB_33 0.0000176000
_diffrn_radiation_monochromator mirror
_diffrn_radiation_type MoK\a
_diffrn_radiation_wavelength 0.71073
_diffrn_reflns_av_R_equivalents 0.0000
_diffrn_reflns_av_unetI/netI 0.1162
_diffrn_reflns_limit_h_max 9
_diffrn_reflns_limit_h_min -9
_diffrn_reflns_limit_k_max 11
_diffrn_reflns_limit_k_min -11
_diffrn_reflns_limit_l_max 20
_diffrn_reflns_limit_l_min -20
_diffrn_reflns_number 9676
_diffrn_reflns_theta_full 25.50
_diffrn_reflns_theta_max 26.02
_diffrn_reflns_theta_min 3.46
_diffrn_source 'SuperNova (Mo) X-ray Source'
_exptl_absorpt_coefficient_mu 0.299
_exptl_absorpt_correction_T_max 1.00000
_exptl_absorpt_correction_T_min 0.59206
_exptl_absorpt_correction_type multi-scan
_exptl_absorpt_process_details
;
CrysAlisPro, Agilent Technologies,
Version 1.171.36.28 (release 01-02-2013 CrysAlis171 .NET)
(compiled Feb  1 2013,16:14:44)
Empirical absorption correction using spherical harmonics,
 implemented in SCALE3 ABSPACK scaling algorithm.
;
_exptl_crystal_colour 'clear light colourless'
_exptl_crystal_density_diffrn 1.287
_exptl_crystal_density_method 'not measured'
_exptl_crystal_description block
_exptl_crystal_F_000 492
_exptl_crystal_size_max 0.33
_exptl_crystal_size_mid 0.31
_exptl_crystal_size_min 0.17
_refine_diff_density_max 0.562
_refine_diff_density_min -0.582
_refine_diff_density_rms 0.135
_refine_ls_abs_structure_details 'Flack H D (1983), Acta Cryst. A39, 876-881'
_refine_ls_abs_structure_Flack 0.13(10)
_refine_ls_extinction_method none
_refine_ls_goodness_of_fit_ref 0.912
_refine_ls_hydrogen_treatment constr
_refine_ls_matrix_type full
_refine_ls_number_parameters 570
_refine_ls_number_reflns 9681
_refine_ls_number_restraints 15
_refine_ls_restrained_S_all 0.916
_refine_ls_R_factor_all 0.1574
_refine_ls_R_factor_gt 0.0652
_refine_ls_shift/su_max 0.000
_refine_ls_shift/su_mean 0.000
_refine_ls_structure_factor_coef Fsqd
_refine_ls_weighting_details 'calc w=1/[\s^2^(Fo^2^)+(0.1079P)^2^+0.0000P] where P=(Fo^2^+2Fc^2^)/3'
_refine_ls_weighting_scheme calc
_refine_ls_wR_factor_gt 0.1866
_refine_ls_wR_factor_ref 0.2182
_reflns_number_gt 3967
_reflns_number_total 9681
_reflns_threshold_expression >2sigma(I)
_cod_data_source_file zhang_1229_1_twin1_hklf4.cif
_cod_data_source_block zhang_1229_1_twin1_hklf4
_cod_original_cell_volume 1203.6(5)
_cod_database_code 1547020
_chemical_oxdiff_formula 'C11 H10 N O'
_olex2_refinement_description
;
1. Twinned data refinement
 Scales: 0.9622(4) 0.0378(4)
2. Fixed Uiso
 At 1.2 times of:
  All C(H) groups, All C(H,H) groups
 At 1.5 times of:
  All C(H,H,H) groups
3. Uiso/Uaniso restraints and constraints
Uanis(C18) \\sim Ueq, Uanis(C42) \\sim Ueq: with sigma of 0.01 and sigma for
terminal atoms of 0.02
4.a Ternary CH refined with riding coordinates:
 C1(H1), C2(H2), C12(H12), C13(H13), C15(H15), C25(H25), C26(H26), C36(H36),
 C37(H37), C39(H39)
4.b Secondary CH2 refined with riding coordinates:
 C3(H3A,H3B), C4(H4A,H4B), C18(H18A,H18B), C27(H27A,H27B), C28(H28A,H28B),
 C42(H42A,H42B)
4.c Aromatic/amide H refined with riding coordinates:
 C21(H21), C22(H22), C23(H23), C45(H45), C46(H46), C47(H47)
4.d Idealised Me refined as rotating group:
 C8(H8A,H8B,H8C), C9(H9A,H9B,H9C), C10(H10A,H10B,H10C), C14(H14A,H14B,H14C),
 C16(H16A,H16B,H16C), C32(H32A,H32B,H32C), C33(H33A,H33B,H33C), C34(H34A,H34B,
 H34C), C38(H38A,H38B,H38C), C40(H40A,H40B,H40C)
;
_olex2_submission_special_instructions 'No special instructions were received'

loop_
_space_group_symop_id
_space_group_symop_operation_xyz
1 'x, y, z'

loop_
_atom_site_label
_atom_site_type_symbol
_atom_site_fract_x
_atom_site_fract_y
_atom_site_fract_z
_atom_site_U_iso_or_equiv
_atom_site_adp_type
_atom_site_occupancy
_atom_site_calc_flag
_atom_site_refinement_flags_posn
_atom_site_refinement_flags_adp
Cl1 Cl -0.7131(3) -0.8039(4) -0.9670(2) 0.1353(13) Uani 1 d . .
Cl2 Cl -0.1300(4) -1.1170(3) -0.88605(18) 0.1240(11) Uani 1 d . .
O1 O -1.1810(5) -0.6480(4) -0.4980(2) 0.0466(11) Uani 1 d . .
O2 O -1.1649(6) -0.8713(5) -0.5146(3) 0.0613(13) Uani 1 d . .
O3 O -0.7082(7) -1.0794(5) -0.7246(4) 0.0784(17) Uani 1 d . .
O4 O -0.5645(8) -0.9175(5) -0.8022(3) 0.0797(16) Uani 1 d . .
N1 N -0.9437(6) -0.6051(5) -0.6351(3) 0.0410(12) Uani 1 d . .
C1 C -1.0853(8) -0.5201(6) -0.5113(4) 0.0388(14) Uani 1 d . .
H1 H -0.9852 -0.5166 -0.4761 0.047 Uiso 1 calc R .
C2 C -1.2063(8) -0.3886(6) -0.5041(4) 0.0464(16) Uani 1 d . .
H2 H -1.3049 -0.3944 -0.4624 0.056 Uiso 1 calc R .
C3 C -1.0693(10) -0.2736(7) -0.4951(5) 0.063(2) Uani 1 d . .
H3A H -0.9856 -0.2992 -0.4549 0.076 Uiso 1 calc R .
H3B H -1.1303 -0.1875 -0.4815 0.076 Uiso 1 calc R .
C4 C -0.9706(10) -0.2618(8) -0.5781(5) 0.066(2) Uani 1 d . .
H4A H -0.8433 -0.2872 -0.5758 0.079 Uiso 1 calc R .
H4B H -0.9796 -0.1682 -0.6005 0.079 Uiso 1 calc R .
C5 C -1.0696(9) -0.3642(7) -0.6280(4) 0.0514(17) Uani 1 d . .
C6 C -1.0148(7) -0.5044(6) -0.5964(4) 0.0371(14) Uani 1 d . .
C7 C -1.2670(8) -0.3572(7) -0.5876(4) 0.0498(17) Uani 1 d . .
C8 C -1.3594(11) -0.2151(9) -0.6005(5) 0.082(3) Uani 1 d . .
H8A H -1.4770 -0.2149 -0.5726 0.123 Uiso 1 calc GR .
H8B H -1.3724 -0.1972 -0.6561 0.123 Uiso 1 calc GR .
H8C H -1.2864 -0.1447 -0.5807 0.123 Uiso 1 calc GR .
C9 C -1.3910(10) -0.4676(8) -0.6170(5) 0.074(2) Uani 1 d . .
H9A H -1.3248 -0.5534 -0.6215 0.110 Uiso 1 calc GR .
H9B H -1.4314 -0.4384 -0.6679 0.110 Uiso 1 calc GR .
H9C H -1.4941 -0.4801 -0.5799 0.110 Uiso 1 calc GR .
C10 C -1.0396(14) -0.3400(9) -0.7175(4) 0.087(3) Uani 1 d . .
H10A H -0.9125 -0.3274 -0.7313 0.130 Uiso 1 calc GR .
H10B H -1.1061 -0.2589 -0.7339 0.130 Uiso 1 calc GR .
H10C H -1.0813 -0.4186 -0.7437 0.130 Uiso 1 calc GR .
C11 C -1.1019(8) -0.7616(7) -0.5314(4) 0.0399(15) Uani 1 d . .
C12 C -0.9321(7) -0.7344(6) -0.5867(4) 0.0386(15) Uani 1 d . .
H12 H -0.8289 -0.7272 -0.5535 0.046 Uiso 1 calc R .
C13 C -0.8925(7) -0.8541(6) -0.6414(4) 0.0405(15) Uani 1 d . .
H13 H -0.8998 -0.9401 -0.6087 0.049 Uiso 1 calc R .
C14 C -1.0338(9) -0.8603(9) -0.7033(5) 0.076(2) Uani 1 d . .
H14A H -1.1517 -0.8747 -0.6770 0.114 Uiso 1 calc GR .
H14B H -1.0041 -0.9353 -0.7375 0.114 Uiso 1 calc GR .
H14C H -1.0343 -0.7749 -0.7342 0.114 Uiso 1 calc GR .
C15 C -0.7015(7) -0.8456(6) -0.6810(4) 0.0440(16) Uani 1 d . .
H15 H -0.6906 -0.7579 -0.7119 0.053 Uiso 1 calc R .
C16 C -0.5533(9) -0.8529(9) -0.6211(5) 0.083(3) Uani 1 d . .
H16A H -0.5703 -0.7779 -0.5857 0.124 Uiso 1 calc GR .
H16B H -0.4361 -0.8461 -0.6490 0.124 Uiso 1 calc GR .
H16C H -0.5611 -0.9392 -0.5910 0.124 Uiso 1 calc GR .
C17 C -0.6632(9) -0.9629(8) -0.7364(4) 0.0511(17) Uani 1 d . .
C18 C -0.5276(13) -1.0221(10) -0.8614(6) 0.095(3) Uani 1 d . U
H18A H -0.6409 -1.0551 -0.8791 0.114 Uiso 1 calc R .
H18B H -0.4627 -1.1001 -0.8383 0.114 Uiso 1 calc R .
C19 C -0.4168(11) -0.9599(8) -0.9296(5) 0.062(2) Uani 1 d . .
C20 C -0.4870(10) -0.8586(9) -0.9817(5) 0.069(2) Uani 1 d . .
C21 C -0.3848(15) -0.8022(10) -1.0457(6) 0.088(3) Uani 1 d . .
H21 H -0.4336 -0.7341 -1.0788 0.105 Uiso 1 calc R .
C22 C -0.2120(14) -0.8480(11) -1.0595(6) 0.087(3) Uani 1 d . .
H22 H -0.1428 -0.8142 -1.1038 0.104 Uiso 1 calc R .
C23 C -0.1398(11) -0.9415(11) -1.0097(7) 0.085(3) Uani 1 d . .
H23 H -0.0194 -0.9694 -1.0191 0.102 Uiso 1 calc R .
C24 C -0.2395(11) -0.9968(8) -0.9455(4) 0.0586(19) Uani 1 d . .
Cl3 Cl -0.6487(4) -0.2477(3) -0.01689(15) 0.1142(10) Uani 1 d . .
Cl4 Cl -0.1107(3) -0.5833(3) 0.08722(18) 0.1197(10) Uani 1 d . .
O5 O -0.6881(5) -0.6995(4) -0.4122(3) 0.0490(12) Uani 1 d . .
O6 O -0.6841(6) -0.4747(5) -0.3994(3) 0.0617(14) Uani 1 d . .
O7 O -0.2335(8) -0.2820(6) -0.1814(3) 0.0793(16) Uani 1 d . .
O8 O -0.2784(7) -0.4564(5) -0.0940(3) 0.0659(14) Uani 1 d . .
N2 N -0.5118(6) -0.7375(5) -0.2697(3) 0.0438(13) Uani 1 d . .
C25 C -0.5963(8) -0.8312(6) -0.3933(4) 0.0430(15) Uani 1 d . .
H25 H -0.4802 -0.8388 -0.4246 0.052 Uiso 1 calc R .
C26 C -0.7102(9) -0.9584(7) -0.4010(4) 0.0504(17) Uani 1 d . .
H26 H -0.7892 -0.9534 -0.4455 0.060 Uiso 1 calc R .
C27 C -0.5706(11) -1.0778(8) -0.4032(5) 0.076(2) Uani 1 d . .
H27A H -0.4680 -1.0567 -0.4403 0.092 Uiso 1 calc R .
H27B H -0.6250 -1.1631 -0.4175 0.092 Uiso 1 calc R .
C28 C -0.5130(11) -1.0877(8) -0.3168(6) 0.080(3) Uani 1 d . .
H28A H -0.5356 -1.1792 -0.2930 0.096 Uiso 1 calc R .
H28B H -0.3851 -1.0674 -0.3148 0.096 Uiso 1 calc R .
C29 C -0.6318(9) -0.9782(7) -0.2738(4) 0.0529(18) Uani 1 d . .
C30 C -0.5678(7) -0.8400(6) -0.3056(4) 0.0412(16) Uani 1 d . .
C31 C -0.8102(9) -0.9807(7) -0.3183(4) 0.0534(18) Uani 1 d . .
C32 C -0.9474(10) -0.8669(8) -0.2975(5) 0.074(2) Uani 1 d . .
H32A H -1.0322 -0.8569 -0.3381 0.112 Uiso 1 calc GR .
H32B H -0.8851 -0.7814 -0.2935 0.112 Uiso 1 calc GR .
H32C H -1.0114 -0.8905 -0.2476 0.112 Uiso 1 calc GR .
C33 C -0.9078(11) -1.1197(8) -0.3083(5) 0.077(2) Uani 1 d . .
H33A H -1.0052 -1.1202 -0.3432 0.115 Uiso 1 calc GR .
H33B H -0.9560 -1.1327 -0.2544 0.115 Uiso 1 calc GR .
H33C H -0.8233 -1.1932 -0.3209 0.115 Uiso 1 calc GR .
C34 C -0.6503(14) -0.9913(9) -0.1836(5) 0.097(3) Uani 1 d . .
H34A H -0.5320 -0.9897 -0.1632 0.146 Uiso 1 calc GR .
H34B H -0.7080 -1.0770 -0.1674 0.146 Uiso 1 calc GR .
H34C H -0.7224 -0.9156 -0.1634 0.146 Uiso 1 calc GR .
C35 C -0.6231(7) -0.5884(7) -0.3799(4) 0.0408(15) Uani 1 d . .
C36 C -0.4794(7) -0.6139(6) -0.3216(3) 0.0355(14) Uani 1 d . .
H36 H -0.3651 -0.6303 -0.3529 0.043 Uiso 1 calc R .
C37 C -0.4500(7) -0.4879(6) -0.2713(4) 0.0417(15) Uani 1 d . .
H37 H -0.4375 -0.4057 -0.3070 0.050 Uiso 1 calc R .
C38 C -0.6168(8) -0.4651(7) -0.2114(5) 0.062(2) Uani 1 d . .
H38A H -0.6335 -0.5459 -0.1770 0.094 Uiso 1 calc GR .
H38B H -0.7237 -0.4484 -0.2400 0.094 Uiso 1 calc GR .
H38C H -0.5958 -0.3868 -0.1802 0.094 Uiso 1 calc GR .
C39 C -0.2720(7) -0.5093(6) -0.2292(4) 0.0374(15) Uani 1 d . .
H39 H -0.2736 -0.6011 -0.2025 0.045 Uiso 1 calc R .
C40 C -0.1039(7) -0.5001(8) -0.2868(4) 0.0590(19) Uani 1 d . .
H40A H -0.1069 -0.5718 -0.3243 0.088 Uiso 1 calc GR .
H40B H 0.0033 -0.5112 -0.2578 0.088 Uiso 1 calc GR .
H40C H -0.1024 -0.4115 -0.3146 0.088 Uiso 1 calc GR .
C41 C -0.2584(8) -0.4009(7) -0.1669(4) 0.0430(16) Uani 1 d . .
C42 C -0.2635(11) -0.3627(9) -0.0286(5) 0.081(3) Uani 1 d . U
H42A H -0.3020 -0.2700 -0.0445 0.097 Uiso 1 calc R .
H42B H -0.1387 -0.3594 -0.0141 0.097 Uiso 1 calc R .
C43 C -0.3828(10) -0.4170(8) 0.0400(4) 0.0574(19) Uani 1 d . .
C44 C -0.5632(13) -0.3663(8) 0.0512(5) 0.070(2) Uani 1 d . .
C45 C -0.6748(12) -0.4080(9) 0.1139(6) 0.076(2) Uani 1 d . .
H45 H -0.7920 -0.3716 0.1201 0.091 Uiso 1 calc R .
C46 C -0.6157(14) -0.5027(11) 0.1675(6) 0.090(3) Uani 1 d . .
H46 H -0.6931 -0.5309 0.2106 0.109 Uiso 1 calc R .
C47 C -0.4454(14) -0.5577(10) 0.1597(5) 0.084(3) Uani 1 d . .
H47 H -0.4076 -0.6240 0.1967 0.101 Uiso 1 calc R .
C48 C -0.3255(11) -0.5139(9) 0.0951(6) 0.072(2) Uani 1 d . .

loop_
_atom_site_aniso_label
_atom_site_aniso_U_11
_atom_site_aniso_U_22
_atom_site_aniso_U_33
_atom_site_aniso_U_23
_atom_site_aniso_U_13
_atom_site_aniso_U_12
Cl1 0.0672(13) 0.157(3) 0.187(3) -0.076(2) -0.0108(16) 0.0190(14)
Cl2 0.186(3) 0.098(2) 0.093(2) -0.0109(16) -0.049(2) 0.0367(18)
O1 0.057(2) 0.041(3) 0.038(3) -0.001(2) 0.021(2) 0.001(2)
O2 0.070(3) 0.041(3) 0.068(4) 0.004(2) 0.027(3) -0.007(2)
O3 0.103(4) 0.036(3) 0.091(5) -0.012(3) 0.048(3) -0.015(3)
O4 0.122(4) 0.052(3) 0.060(4) -0.021(3) 0.048(3) -0.031(3)
N1 0.045(3) 0.035(3) 0.042(3) 0.000(3) 0.006(2) -0.001(2)
C1 0.050(3) 0.037(4) 0.030(4) -0.005(3) 0.001(3) -0.001(3)
C2 0.055(4) 0.041(4) 0.042(4) -0.008(3) 0.007(3) 0.009(3)
C3 0.076(4) 0.049(5) 0.068(6) -0.028(4) -0.012(4) 0.003(4)
C4 0.074(4) 0.046(5) 0.077(7) -0.006(4) 0.006(4) -0.004(4)
C5 0.078(4) 0.034(4) 0.040(5) 0.006(3) 0.012(4) 0.004(3)
C6 0.039(3) 0.037(4) 0.035(4) -0.003(3) 0.000(3) -0.004(3)
C7 0.063(4) 0.043(4) 0.044(4) -0.007(3) -0.002(3) 0.015(3)
C8 0.093(5) 0.085(6) 0.067(6) -0.006(5) -0.011(4) 0.039(5)
C9 0.072(5) 0.063(5) 0.090(7) -0.020(4) -0.031(5) 0.001(4)
C10 0.153(8) 0.062(6) 0.038(5) 0.010(4) 0.027(5) 0.024(5)
C11 0.045(3) 0.039(4) 0.033(4) 0.003(3) 0.008(3) 0.000(3)
C12 0.039(3) 0.036(4) 0.040(4) -0.003(3) -0.001(3) 0.007(2)
C13 0.048(3) 0.035(4) 0.038(4) -0.002(3) 0.007(3) -0.001(3)
C14 0.062(4) 0.091(6) 0.080(6) -0.047(5) -0.014(4) 0.005(4)
C15 0.044(3) 0.037(4) 0.049(4) -0.009(3) 0.019(3) -0.006(3)
C16 0.045(4) 0.107(7) 0.100(7) -0.049(6) -0.006(4) 0.012(4)
C17 0.057(4) 0.050(5) 0.045(5) -0.011(4) 0.014(4) 0.000(3)
C18 0.127(6) 0.086(6) 0.069(6) -0.045(5) 0.043(5) -0.020(5)
C19 0.088(5) 0.054(5) 0.042(5) -0.017(4) 0.022(4) -0.026(4)
C20 0.067(4) 0.079(6) 0.062(6) -0.021(5) 0.000(4) -0.016(4)
C21 0.119(8) 0.088(7) 0.057(6) 0.007(5) -0.018(6) -0.023(6)
C22 0.084(6) 0.119(9) 0.053(6) 0.005(6) 0.024(5) -0.026(6)
C23 0.053(4) 0.123(9) 0.079(7) -0.032(6) 0.004(5) -0.008(5)
C24 0.078(5) 0.063(5) 0.036(5) -0.019(4) 0.003(4) -0.005(4)
Cl3 0.186(3) 0.0891(19) 0.0677(17) -0.0057(14) -0.0181(17) 0.0341(18)
Cl4 0.1026(17) 0.161(3) 0.100(2) -0.0431(19) -0.0214(16) 0.0212(16)
O5 0.065(3) 0.039(3) 0.045(3) 0.003(2) -0.022(2) -0.009(2)
O6 0.068(3) 0.044(3) 0.075(4) 0.012(2) -0.030(3) -0.001(2)
O7 0.131(4) 0.047(4) 0.060(4) -0.005(3) 0.006(3) -0.037(3)
O8 0.103(4) 0.060(3) 0.035(3) -0.011(2) -0.002(3) -0.027(3)
N2 0.062(3) 0.026(3) 0.046(3) -0.001(2) -0.021(3) -0.004(2)
C25 0.049(3) 0.042(4) 0.038(4) -0.011(3) 0.001(3) -0.011(3)
C26 0.062(4) 0.050(5) 0.040(4) -0.009(3) 0.001(3) -0.018(3)
C27 0.097(5) 0.047(5) 0.085(7) -0.030(4) 0.008(5) -0.004(4)
C28 0.083(5) 0.040(5) 0.119(8) -0.008(5) -0.023(5) 0.004(4)
C29 0.078(5) 0.036(4) 0.047(5) 0.000(3) -0.019(4) -0.010(3)
C30 0.042(3) 0.033(4) 0.051(4) -0.002(3) -0.019(3) 0.000(3)
C31 0.066(4) 0.041(4) 0.054(5) -0.014(3) 0.011(4) -0.022(3)
C32 0.066(5) 0.066(6) 0.090(7) -0.011(5) 0.012(4) -0.012(4)
C33 0.104(6) 0.053(5) 0.073(6) -0.007(4) 0.005(5) -0.041(4)
C34 0.174(9) 0.060(6) 0.061(6) 0.020(4) -0.037(6) -0.049(6)
C35 0.040(3) 0.036(4) 0.046(4) 0.002(3) 0.000(3) -0.007(3)
C36 0.035(3) 0.033(4) 0.038(4) 0.000(3) -0.004(3) -0.004(2)
C37 0.051(3) 0.028(4) 0.046(4) 0.002(3) -0.009(3) 0.000(3)
C38 0.043(3) 0.062(5) 0.084(6) -0.036(4) 0.007(4) 0.001(3)
C39 0.035(3) 0.034(4) 0.044(4) -0.010(3) -0.001(3) -0.008(2)
C40 0.032(3) 0.087(6) 0.058(5) -0.016(4) 0.003(3) -0.011(3)
C41 0.046(3) 0.044(5) 0.038(4) -0.002(3) 0.002(3) -0.015(3)
C42 0.102(5) 0.084(6) 0.058(5) -0.036(4) 0.009(4) -0.028(4)
C43 0.080(5) 0.057(5) 0.035(5) -0.009(4) 0.004(4) -0.019(4)
C44 0.116(7) 0.051(5) 0.043(5) -0.010(4) -0.002(5) -0.010(4)
C45 0.095(6) 0.077(7) 0.055(6) -0.016(5) 0.013(5) -0.007(5)
C46 0.106(7) 0.093(8) 0.070(7) -0.008(6) 0.012(6) -0.002(6)
C47 0.120(8) 0.083(7) 0.050(6) -0.006(5) -0.011(6) 0.003(6)
C48 0.086(5) 0.069(6) 0.065(6) -0.027(5) -0.012(5) -0.009(5)

loop_
_atom_type_symbol
_atom_type_description
_atom_type_scat_dispersion_real
_atom_type_scat_dispersion_imag
_atom_type_scat_source
C C 0.0033 0.0016 'International Tables Vol C Tables 4.2.6.8 and 6.1.1.4'
H H 0.0000 0.0000 'International Tables Vol C Tables 4.2.6.8 and 6.1.1.4'
Cl Cl 0.1484 0.1585 'International Tables Vol C Tables 4.2.6.8 and 6.1.1.4'
N N 0.0061 0.0033 'International Tables Vol C Tables 4.2.6.8 and 6.1.1.4'
O O 0.0106 0.0060 'International Tables Vol C Tables 4.2.6.8 and 6.1.1.4'

loop_
_geom_angle_atom_site_label_1
_geom_angle_atom_site_label_2
_geom_angle_atom_site_label_3
_geom_angle
C11 O1 C1 116.6(5)
C17 O4 C18 114.4(6)
C6 N1 C12 113.1(5)
O1 C1 H1 110.4
O1 C1 C2 114.6(5)
O1 C1 C6 110.1(5)
C2 C1 H1 110.4
C6 C1 H1 110.4
C6 C1 C2 100.5(5)
C1 C2 H2 114.9
C3 C2 C1 103.4(5)
C3 C2 H2 114.9
C7 C2 C1 104.9(5)
C7 C2 H2 114.9
C7 C2 C3 102.1(6)
C2 C3 H3A 111.2
C2 C3 H3B 111.2
C2 C3 C4 102.6(6)
H3A C3 H3B 109.2
C4 C3 H3A 111.2
C4 C3 H3B 111.2
C3 C4 H4A 110.8
C3 C4 H4B 110.8
C3 C4 C5 104.7(6)
H4A C4 H4B 108.9
C5 C4 H4A 110.8
C5 C4 H4B 110.8
C4 C5 C7 101.0(5)
C6 C5 C4 104.6(5)
C6 C5 C7 98.7(5)
C6 C5 C10 115.5(6)
C10 C5 C4 114.8(7)
C10 C5 C7 119.8(6)
N1 C6 C1 122.8(5)
N1 C6 C5 128.0(6)
C5 C6 C1 108.4(5)
C2 C7 C5 94.3(5)
C2 C7 C8 115.3(6)
C2 C7 C9 113.7(6)
C8 C7 C5 112.8(6)
C9 C7 C5 112.5(6)
C9 C7 C8 108.0(6)
C7 C8 H8A 109.5
C7 C8 H8B 109.5
C7 C8 H8C 109.5
H8A C8 H8B 109.5
H8A C8 H8C 109.5
H8B C8 H8C 109.5
C7 C9 H9A 109.5
C7 C9 H9B 109.5
C7 C9 H9C 109.5
H9A C9 H9B 109.5
H9A C9 H9C 109.5
H9B C9 H9C 109.5
C5 C10 H10A 109.5
C5 C10 H10B 109.5
C5 C10 H10C 109.5
H10A C10 H10B 109.5
H10A C10 H10C 109.5
H10B C10 H10C 109.5
O1 C11 C12 115.7(5)
O2 C11 O1 118.7(6)
O2 C11 C12 125.6(6)
N1 C12 C11 113.3(4)
N1 C12 H12 107.7
N1 C12 C13 109.0(5)
C11 C12 H12 107.7
C13 C12 C11 111.2(5)
C13 C12 H12 107.7
C12 C13 H13 107.7
C12 C13 C14 111.3(5)
C14 C13 H13 107.7
C15 C13 C12 111.2(4)
C15 C13 H13 107.7
C15 C13 C14 110.9(5)
C13 C14 H14A 109.5
C13 C14 H14B 109.5
C13 C14 H14C 109.5
H14A C14 H14B 109.5
H14A C14 H14C 109.5
H14B C14 H14C 109.5
C13 C15 H15 108.6
C13 C15 C16 112.9(6)
C16 C15 H15 108.6
C17 C15 C13 111.3(5)
C17 C15 H15 108.6
C17 C15 C16 106.8(5)
C15 C16 H16A 109.5
C15 C16 H16B 109.5
C15 C16 H16C 109.5
H16A C16 H16B 109.5
H16A C16 H16C 109.5
H16B C16 H16C 109.5
O3 C17 O4 123.6(7)
O3 C17 C15 126.1(7)
O4 C17 C15 110.3(6)
O4 C18 H18A 109.9
O4 C18 H18B 109.9
O4 C18 C19 108.9(7)
H18A C18 H18B 108.3
C19 C18 H18A 109.9
C19 C18 H18B 109.9
C20 C19 C18 122.3(8)
C24 C19 C18 122.0(8)
C24 C19 C20 115.7(8)
C19 C20 Cl1 119.5(7)
C21 C20 Cl1 118.1(8)
C21 C20 C19 122.3(8)
C20 C21 H21 120.7
C22 C21 C20 118.5(9)
C22 C21 H21 120.7
C21 C22 H22 119.7
C23 C22 C21 120.5(9)
C23 C22 H22 119.7
C22 C23 H23 119.4
C22 C23 C24 121.3(8)
C24 C23 H23 119.4
C19 C24 Cl2 121.8(7)
C19 C24 C23 121.5(8)
C23 C24 Cl2 116.7(7)
C35 O5 C25 115.7(4)
C41 O8 C42 116.7(6)
C30 N2 C36 113.5(5)
O5 C25 H25 110.8
O5 C25 C26 114.7(5)
O5 C25 C30 108.7(5)
C26 C25 H25 110.8
C30 C25 H25 110.8
C30 C25 C26 100.7(5)
C25 C26 H26 114.8
C25 C26 C27 103.9(5)
C25 C26 C31 104.3(5)
C27 C26 H26 114.8
C27 C26 C31 102.7(6)
C31 C26 H26 114.8
C26 C27 H27A 111.3
C26 C27 H27B 111.3
C26 C27 C28 102.5(6)
H27A C27 H27B 109.2
C28 C27 H27A 111.3
C28 C27 H27B 111.3
C27 C28 H28A 110.9
C27 C28 H28B 110.9
H28A C28 H28B 108.9
C29 C28 C27 104.4(6)
C29 C28 H28A 110.9
C29 C28 H28B 110.9
C28 C29 C31 102.2(5)
C30 C29 C28 107.0(6)
C30 C29 C31 97.3(5)
C30 C29 C34 113.8(6)
C34 C29 C28 116.9(7)
C34 C29 C31 117.2(6)
N2 C30 C25 121.7(6)
N2 C30 C29 130.3(6)
C29 C30 C25 107.7(5)
C26 C31 C29 93.5(5)
C32 C31 C26 113.6(6)
C32 C31 C29 115.0(6)
C32 C31 C33 108.1(6)
C33 C31 C26 112.9(6)
C33 C31 C29 113.2(6)
C31 C32 H32A 109.5
C31 C32 H32B 109.5
C31 C32 H32C 109.5
H32A C32 H32B 109.5
H32A C32 H32C 109.5
H32B C32 H32C 109.5
C31 C33 H33A 109.5
C31 C33 H33B 109.5
C31 C33 H33C 109.5
H33A C33 H33B 109.5
H33A C33 H33C 109.5
H33B C33 H33C 109.5
C29 C34 H34A 109.5
C29 C34 H34B 109.5
C29 C34 H34C 109.5
H34A C34 H34B 109.5
H34A C34 H34C 109.5
H34B C34 H34C 109.5
O5 C35 C36 116.7(5)
O6 C35 O5 118.2(5)
O6 C35 C36 125.1(5)
N2 C36 C35 113.4(4)
N2 C36 H36 106.8
N2 C36 C37 109.9(5)
C35 C36 H36 106.8
C35 C36 C37 112.8(5)
C37 C36 H36 106.8
C36 C37 H37 108.4
C36 C37 C38 110.6(5)
C38 C37 H37 108.4
C39 C37 C36 109.0(4)
C39 C37 H37 108.4
C39 C37 C38 112.1(5)
C37 C38 H38A 109.5
C37 C38 H38B 109.5
C37 C38 H38C 109.5
H38A C38 H38B 109.5
H38A C38 H38C 109.5
H38B C38 H38C 109.5
C37 C39 H39 108.6
C40 C39 C37 112.5(5)
C40 C39 H39 108.6
C41 C39 C37 109.9(4)
C41 C39 H39 108.6
C41 C39 C40 108.6(5)
C39 C40 H40A 109.5
C39 C40 H40B 109.5
C39 C40 H40C 109.5
H40A C40 H40B 109.5
H40A C40 H40C 109.5
H40B C40 H40C 109.5
O7 C41 O8 123.8(6)
O7 C41 C39 124.6(6)
O8 C41 C39 111.6(6)
O8 C42 H42A 110.2
O8 C42 H42B 110.2
O8 C42 C43 107.4(6)
H42A C42 H42B 108.5
C43 C42 H42A 110.2
C43 C42 H42B 110.2
C44 C43 C42 119.7(7)
C48 C43 C42 123.1(8)
C48 C43 C44 117.2(8)
C43 C44 Cl3 120.2(7)
C45 C44 Cl3 117.6(7)
C45 C44 C43 122.1(8)
C44 C45 H45 120.1
C46 C45 C44 119.8(9)
C46 C45 H45 120.1
C45 C46 H46 119.4
C45 C46 C47 121.3(10)
C47 C46 H46 119.4
C46 C47 H47 120.1
C46 C47 C48 119.8(9)
C48 C47 H47 120.1
C43 C48 Cl4 121.2(8)
C43 C48 C47 119.8(8)
C47 C48 Cl4 118.9(7)

loop_
_geom_bond_atom_site_label_1
_geom_bond_atom_site_label_2
_geom_bond_distance
Cl1 C20 1.748(8)
Cl2 C24 1.731(8)
O1 C1 1.438(7)
O1 C11 1.362(7)
O2 C11 1.182(7)
O3 C17 1.186(8)
O4 C17 1.351(9)
O4 C18 1.463(9)
N1 C6 1.282(7)
N1 C12 1.472(7)
C1 H1 0.9800
C1 C2 1.547(8)
C1 C6 1.499(9)
C2 H2 0.9800
C2 C3 1.535(9)
C2 C7 1.526(9)
C3 H3A 0.9700
C3 H3B 0.9700
C3 C4 1.538(11)
C4 H4A 0.9700
C4 H4B 0.9700
C4 C5 1.549(10)
C5 C6 1.498(8)
C5 C7 1.569(9)
C5 C10 1.523(10)
C7 C8 1.539(9)
C7 C9 1.536(9)
C8 H8A 0.9600
C8 H8B 0.9600
C8 H8C 0.9600
C9 H9A 0.9600
C9 H9B 0.9600
C9 H9C 0.9600
C10 H10A 0.9600
C10 H10B 0.9600
C10 H10C 0.9600
C11 C12 1.533(8)
C12 H12 0.9800
C12 C13 1.524(8)
C13 H13 0.9800
C13 C14 1.528(9)
C13 C15 1.522(8)
C14 H14A 0.9600
C14 H14B 0.9600
C14 H14C 0.9600
C15 H15 0.9800
C15 C16 1.537(9)
C15 C17 1.514(9)
C16 H16A 0.9600
C16 H16B 0.9600
C16 H16C 0.9600
C18 H18A 0.9700
C18 H18B 0.9700
C18 C19 1.480(11)
C19 C20 1.407(11)
C19 C24 1.364(10)
C20 C21 1.376(12)
C21 H21 0.9300
C21 C22 1.352(13)
C22 H22 0.9300
C22 C23 1.338(13)
C23 H23 0.9300
C23 C24 1.366(12)
Cl3 C44 1.733(8)
Cl4 C48 1.711(9)
O5 C25 1.468(7)
O5 C35 1.336(7)
O6 C35 1.223(7)
O7 C41 1.181(7)
O8 C41 1.325(8)
O8 C42 1.469(8)
N2 C30 1.273(7)
N2 C36 1.467(7)
C25 H25 0.9800
C25 C26 1.517(8)
C25 C30 1.510(9)
C26 H26 0.9800
C26 C27 1.536(10)
C26 C31 1.546(10)
C27 H27A 0.9700
C27 H27B 0.9700
C27 C28 1.546(12)
C28 H28A 0.9700
C28 H28B 0.9700
C28 C29 1.539(11)
C29 C30 1.492(9)
C29 C31 1.560(9)
C29 C34 1.521(11)
C31 C32 1.521(10)
C31 C33 1.534(9)
C32 H32A 0.9600
C32 H32B 0.9600
C32 H32C 0.9600
C33 H33A 0.9600
C33 H33B 0.9600
C33 H33C 0.9600
C34 H34A 0.9600
C34 H34B 0.9600
C34 H34C 0.9600
C35 C36 1.505(8)
C36 H36 0.9800
C36 C37 1.542(8)
C37 H37 0.9800
C37 C38 1.561(9)
C37 C39 1.542(7)
C38 H38A 0.9600
C38 H38B 0.9600
C38 H38C 0.9600
C39 H39 0.9800
C39 C40 1.527(8)
C39 C41 1.526(9)
C40 H40A 0.9600
C40 H40B 0.9600
C40 H40C 0.9600
C42 H42A 0.9700
C42 H42B 0.9700
C42 C43 1.492(11)
C43 C44 1.415(11)
C43 C48 1.376(11)
C44 C45 1.351(11)
C45 H45 0.9300
C45 C46 1.350(12)
C46 H46 0.9300
C46 C47 1.358(13)
C47 H47 0.9300
C47 C48 1.414(12)

loop_
_geom_torsion_atom_site_label_1
_geom_torsion_atom_site_label_2
_geom_torsion_atom_site_label_3
_geom_torsion_atom_site_label_4
_geom_torsion
Cl1 C20 C21 C22 -177.3(7)
O1 C1 C2 C3 163.2(5)
O1 C1 C2 C7 -90.1(6)
O1 C1 C6 N1 -41.2(7)
O1 C1 C6 C5 129.9(5)
O1 C11 C12 N1 -37.5(7)
O1 C11 C12 C13 -160.8(5)
O2 C11 C12 N1 144.3(6)
O2 C11 C12 C13 21.1(8)
O4 C18 C19 C20 -69.2(10)
O4 C18 C19 C24 110.3(8)
N1 C12 C13 C14 -55.4(6)
N1 C12 C13 C15 68.8(6)
C1 O1 C11 O2 171.5(5)
C1 O1 C11 C12 -6.8(7)
C1 C2 C3 C4 70.2(6)
C1 C2 C7 C5 -51.1(6)
C1 C2 C7 C8 -168.7(6)
C1 C2 C7 C9 65.8(7)
C2 C1 C6 N1 -162.5(5)
C2 C1 C6 C5 8.6(6)
C2 C3 C4 C5 3.7(7)
C3 C2 C7 C5 56.5(5)
C3 C2 C7 C8 -61.1(7)
C3 C2 C7 C9 173.4(5)
C3 C4 C5 C6 -71.0(6)
C3 C4 C5 C7 31.1(7)
C3 C4 C5 C10 161.4(6)
C4 C5 C6 N1 -126.1(7)
C4 C5 C6 C1 63.5(6)
C4 C5 C7 C2 -53.0(6)
C4 C5 C7 C8 66.7(7)
C4 C5 C7 C9 -170.9(6)
C6 N1 C12 C11 41.3(6)
C6 N1 C12 C13 165.7(4)
C6 C1 C2 C3 -78.7(6)
C6 C1 C2 C7 28.0(6)
C6 C5 C7 C2 53.8(5)
C6 C5 C7 C8 173.5(6)
C6 C5 C7 C9 -64.0(7)
C7 C2 C3 C4 -38.6(6)
C7 C5 C6 N1 130.1(6)
C7 C5 C6 C1 -40.3(6)
C10 C5 C6 N1 1.1(9)
C10 C5 C6 C1 -169.3(6)
C10 C5 C7 C2 179.9(7)
C10 C5 C7 C8 -60.4(9)
C10 C5 C7 C9 62.0(9)
C11 O1 C1 C2 156.0(5)
C11 O1 C1 C6 43.6(6)
C11 C12 C13 C14 70.2(7)
C11 C12 C13 C15 -165.6(5)
C12 N1 C6 C1 -2.3(7)
C12 N1 C6 C5 -171.5(5)
C12 C13 C15 C16 61.0(7)
C12 C13 C15 C17 -179.0(5)
C13 C15 C17 O3 -39.9(10)
C13 C15 C17 O4 141.6(6)
C14 C13 C15 C16 -174.6(6)
C14 C13 C15 C17 -54.5(7)
C16 C15 C17 O3 83.7(8)
C16 C15 C17 O4 -94.8(7)
C17 O4 C18 C19 -179.2(7)
C18 O4 C17 O3 4.2(11)
C18 O4 C17 C15 -177.2(6)
C18 C19 C20 Cl1 -0.6(10)
C18 C19 C20 C21 -179.1(7)
C18 C19 C24 Cl2 -1.1(10)
C18 C19 C24 C23 178.2(8)
C19 C20 C21 C22 1.2(13)
C20 C19 C24 Cl2 178.5(6)
C20 C19 C24 C23 -2.2(11)
C20 C21 C22 C23 -3.0(14)
C21 C22 C23 C24 2.3(15)
C22 C23 C24 Cl2 179.9(7)
C22 C23 C24 C19 0.4(13)
C24 C19 C20 Cl1 179.8(5)
C24 C19 C20 C21 1.3(11)
Cl3 C44 C45 C46 178.4(7)
O5 C25 C26 C27 163.6(6)
O5 C25 C26 C31 -89.1(6)
O5 C25 C30 N2 -43.7(7)
O5 C25 C30 C29 131.4(5)
O5 C35 C36 N2 -38.8(7)
O5 C35 C36 C37 -164.6(5)
O6 C35 C36 N2 141.1(6)
O6 C35 C36 C37 15.3(9)
O8 C42 C43 C44 -93.9(8)
O8 C42 C43 C48 87.4(9)
N2 C36 C37 C38 -57.3(6)
N2 C36 C37 C39 66.3(6)
C25 O5 C35 O6 173.6(6)
C25 O5 C35 C36 -6.5(8)
C25 C26 C27 C28 71.2(7)
C25 C26 C31 C29 -52.6(5)
C25 C26 C31 C32 66.7(7)
C25 C26 C31 C33 -169.7(6)
C26 C25 C30 N2 -164.5(6)
C26 C25 C30 C29 10.5(7)
C26 C27 C28 C29 2.6(8)
C27 C26 C31 C29 55.5(6)
C27 C26 C31 C32 174.8(6)
C27 C26 C31 C33 -61.6(7)
C27 C28 C29 C30 -69.2(7)
C27 C28 C29 C31 32.5(8)
C27 C28 C29 C34 161.8(6)
C28 C29 C30 N2 -123.7(7)
C28 C29 C30 C25 61.8(6)
C28 C29 C31 C26 -53.1(6)
C28 C29 C31 C32 -171.3(7)
C28 C29 C31 C33 63.7(8)
C30 N2 C36 C35 41.3(7)
C30 N2 C36 C37 168.6(5)
C30 C25 C26 C27 -79.9(6)
C30 C25 C26 C31 27.4(6)
C30 C29 C31 C26 56.2(6)
C30 C29 C31 C32 -62.0(7)
C30 C29 C31 C33 173.0(6)
C31 C26 C27 C28 -37.3(7)
C31 C29 C30 N2 131.1(6)
C31 C29 C30 C25 -43.4(6)
C34 C29 C30 N2 7.0(10)
C34 C29 C30 C25 -167.5(6)
C34 C29 C31 C26 177.8(6)
C34 C29 C31 C32 59.6(9)
C34 C29 C31 C33 -65.4(9)
C35 O5 C25 C26 156.7(5)
C35 O5 C25 C30 44.9(7)
C35 C36 C37 C38 70.3(7)
C35 C36 C37 C39 -166.0(5)
C36 N2 C30 C25 0.0(8)
C36 N2 C30 C29 -173.7(6)
C36 C37 C39 C40 69.8(6)
C36 C37 C39 C41 -169.0(5)
C37 C39 C41 O7 -70.2(8)
C37 C39 C41 O8 109.7(6)
C38 C37 C39 C40 -167.4(5)
C38 C37 C39 C41 -46.2(7)
C40 C39 C41 O7 53.4(8)
C40 C39 C41 O8 -126.8(6)
C41 O8 C42 C43 149.4(6)
C42 O8 C41 O7 -1.6(10)
C42 O8 C41 C39 178.6(5)
C42 C43 C44 Cl3 3.1(10)
C42 C43 C44 C45 -177.5(7)
C42 C43 C48 Cl4 -1.7(10)
C42 C43 C48 C47 178.4(7)
C43 C44 C45 C46 -1.0(13)
C44 C43 C48 Cl4 179.6(5)
C44 C43 C48 C47 -0.3(11)
C44 C45 C46 C47 -0.2(15)
C45 C46 C47 C48 1.1(15)
C46 C47 C48 Cl4 179.3(7)
C46 C47 C48 C43 -0.8(13)
C48 C43 C44 Cl3 -178.2(6)
C48 C43 C44 C45 1.3(11)

loop_
_diffrn_oxdiff_twin_id
_diffrn_oxdiff_twin_ratio
_diffrn_oxdiff_twin_reflns_isolated
_diffrn_oxdiff_twin_reflns_overlapped
1 0.9258 4608 4583
2 0.0742 4556 4583

loop_
_twin_individual_id
_twin_individual_mass_fraction_refined
1 0.9622(4)
2 0.0378(4)
